data_4504002
loop_
_publ_author_name
'Mori, Yutaka'
'Matsumoto, Akikazu'

_publ_section_title
;
 Molecular Stacking and Photoreactions of Fluorine-Substituted Benzyl
 Muconates in the Crystals
;
_journal_issue 2
_journal_name_full 'Crystal Growth &amp; Design'
_journal_page_first 377
_journal_paper_doi 10.1021/cg060643b
_journal_volume 7
_journal_year 2007
_chemical_formula_moiety 'C20 H10 F8 O4 '
_chemical_formula_sum 'C20 H10 F8 O4'
_chemical_formula_weight 466.28
_chemical_name_systematic
; 
 ? 
;
_space_group_IT_number 14
_symmetry_cell_setting monoclinic
_symmetry_space_group_name_Hall '-P 2ybc'
_symmetry_space_group_name_H-M 'P 1 21/c 1'
_atom_sites_solution_hydrogens geom
_atom_sites_solution_primary direct
_atom_sites_solution_secondary difmap
_audit_creation_method SHELXL-97
_cell_angle_alpha 90.00
_cell_angle_beta 104.50(4)
_cell_angle_gamma 90.00
_cell_formula_units_Z 2
_cell_length_a 11.483(5)
_cell_length_b 7.009(3)
_cell_length_c 11.849(5)
_cell_measurement_reflns_used 7883
_cell_measurement_temperature 203(2)
_cell_measurement_theta_max 27.4
_cell_measurement_theta_min 3.4
_cell_volume 923.3(7)
_computing_cell_refinement PROCESS-AUTO
_computing_data_collection PROCESS-AUTO
_computing_data_reduction CrystalStructure
_computing_publication_material 'CrystalStructure 3.7.0'
_computing_structure_refinement 'SHELXL-97 (Sheldrick, 1997)'
_computing_structure_solution SIR92
_diffrn_ambient_temperature 203(2)
_diffrn_detector_area_resol_mean 10.00
_diffrn_measured_fraction_theta_full 0.990
_diffrn_measured_fraction_theta_max 0.990
_diffrn_measurement_device_type 'Rigaku RAXIS-RAPID'
_diffrn_measurement_method \w
_diffrn_radiation_monochromator graphite
_diffrn_radiation_source 'fine-focus sealed tube'
_diffrn_radiation_type MoK\a
_diffrn_radiation_wavelength 0.71075
_diffrn_reflns_av_R_equivalents 0.0000
_diffrn_reflns_av_sigmaI/netI 0.0188
_diffrn_reflns_limit_h_max 14
_diffrn_reflns_limit_h_min -14
_diffrn_reflns_limit_k_max 8
_diffrn_reflns_limit_k_min -9
_diffrn_reflns_limit_l_max 15
_diffrn_reflns_limit_l_min -15
_diffrn_reflns_number 2076
_diffrn_reflns_theta_full 27.38
_diffrn_reflns_theta_max 27.38
_diffrn_reflns_theta_min 3.41
_exptl_absorpt_coefficient_mu 0.169
_exptl_absorpt_correction_T_max 0.9752
_exptl_absorpt_correction_T_min 0.9130
_exptl_absorpt_correction_type none
_exptl_crystal_colour colorless
_exptl_crystal_density_diffrn 1.677
_exptl_crystal_density_method 'not measured'
_exptl_crystal_description platelet
_exptl_crystal_F_000 468
_exptl_crystal_size_max 0.55
_exptl_crystal_size_mid 0.35
_exptl_crystal_size_min 0.15
_refine_diff_density_max 0.284
_refine_diff_density_min -0.256
_refine_diff_density_rms 0.077
_refine_ls_extinction_method none
_refine_ls_goodness_of_fit_ref 1.044
_refine_ls_hydrogen_treatment constr
_refine_ls_matrix_type full
_refine_ls_number_parameters 146
_refine_ls_number_reflns 2076
_refine_ls_number_restraints 0
_refine_ls_restrained_S_all 1.044
_refine_ls_R_factor_all 0.0954
_refine_ls_R_factor_gt 0.0686
_refine_ls_shift/su_max 0.000
_refine_ls_shift/su_mean 0.000
_refine_ls_structure_factor_coef Fsqd
_refine_ls_weighting_details 'calc w=1/[\s^2^(Fo^2^)+(0.1216P)^2^+0.4069P] where P=(Fo^2^+2Fc^2^)/3'
_refine_ls_weighting_scheme calc
_refine_ls_wR_factor_gt 0.1843
_refine_ls_wR_factor_ref 0.2056
_reflns_number_gt 1413
_reflns_number_total 2076
_reflns_threshold_expression >2sigma(I)
_cod_data_source_file cg060643bsi20060925_060206.cif
_cod_data_source_block (Z,Z)-5
_cod_original_cell_volume 923.3(6)
_cod_database_code 4504002

loop_
_symmetry_equiv_pos_as_xyz
'x, y, z'
'-x, y+1/2, -z+1/2'
'-x, -y, -z'
'x, -y-1/2, z-1/2'

loop_
_atom_site_label
_atom_site_type_symbol
_atom_site_fract_x
_atom_site_fract_y
_atom_site_fract_z
_atom_site_U_iso_or_equiv
_atom_site_adp_type
_atom_site_occupancy
_atom_site_symmetry_multiplicity
_atom_site_calc_flag
_atom_site_refinement_flags
F6 F -0.20983(18) 0.0722(2) 0.24498(15) 0.0573(5) Uani 1 1 d .
F7 F -0.3391(2) -0.2368(3) 0.1570(2) 0.0686(6) Uani 1 1 d .
F8 F -0.4455(2) -0.2607(3) -0.0745(2) 0.0774(7) Uani 1 1 d .
F9 F -0.4283(2) 0.0363(3) -0.21612(18) 0.0754(7) Uani 1 1 d .
O1 O -0.0588(2) 0.7146(3) 0.15758(17) 0.0502(6) Uani 1 1 d .
O2 O -0.1614(2) 0.5099(3) 0.02347(16) 0.0466(5) Uani 1 1 d .
C1 C -0.0970(2) 0.6714(4) 0.0569(2) 0.0382(6) Uani 1 1 d .
C2 C -0.0855(3) 0.7760(4) -0.0477(2) 0.0420(6) Uani 1 1 d .
H2 H -0.1205 0.7191 -0.1201 0.050 Uiso 1 1 calc R
C3 C -0.0306(3) 0.9428(4) -0.0503(2) 0.0415(6) Uani 1 1 d .
H3 H -0.0312 0.9919 -0.1243 0.050 Uiso 1 1 calc R
C4 C -0.1814(3) 0.3915(4) 0.1158(2) 0.0434(7) Uani 1 1 d .
H4A H -0.2256 0.4626 0.1629 0.052 Uiso 1 1 calc R
H4B H -0.1044 0.3504 0.1665 0.052 Uiso 1 1 calc R
C5 C -0.2531(3) 0.2210(4) 0.0609(2) 0.0402(6) Uani 1 1 d .
C6 C -0.2639(3) 0.0675(4) 0.1304(2) 0.0429(7) Uani 1 1 d .
C7 C -0.3291(3) -0.0929(4) 0.0862(3) 0.0486(7) Uani 1 1 d .
C8 C -0.3837(3) -0.1042(4) -0.0313(3) 0.0536(8) Uani 1 1 d .
C9 C -0.3734(3) 0.0483(5) -0.1014(3) 0.0517(7) Uani 1 1 d .
C10 C -0.3104(3) 0.2098(4) -0.0568(2) 0.0462(7) Uani 1 1 d .
H10 H -0.3062 0.3130 -0.1064 0.055 Uiso 1 1 calc R

loop_
_atom_site_aniso_label
_atom_site_aniso_U_11
_atom_site_aniso_U_22
_atom_site_aniso_U_33
_atom_site_aniso_U_23
_atom_site_aniso_U_13
_atom_site_aniso_U_12
F6 0.0817(14) 0.0513(10) 0.0411(9) 0.0120(8) 0.0194(9) 0.0054(9)
F7 0.0773(14) 0.0423(10) 0.0941(16) 0.0205(9) 0.0361(12) 0.0006(9)
F8 0.0687(14) 0.0538(12) 0.1078(19) -0.0197(11) 0.0185(13) -0.0149(10)
F9 0.0829(15) 0.0808(15) 0.0531(12) -0.0162(11) -0.0007(10) -0.0040(12)
O1 0.0700(14) 0.0459(11) 0.0343(10) -0.0030(8) 0.0122(9) -0.0076(10)
O2 0.0711(14) 0.0350(10) 0.0353(10) 0.0004(8) 0.0163(9) -0.0070(9)
C1 0.0444(15) 0.0325(12) 0.0380(13) -0.0023(11) 0.0107(11) 0.0009(11)
C2 0.0538(17) 0.0387(13) 0.0335(13) -0.0006(11) 0.0111(11) 0.0003(12)
C3 0.0538(17) 0.0374(13) 0.0336(12) 0.0015(11) 0.0114(11) 0.0027(12)
C4 0.0593(18) 0.0362(13) 0.0361(13) 0.0021(11) 0.0146(12) 0.0011(12)
C5 0.0510(16) 0.0340(13) 0.0381(14) 0.0009(10) 0.0157(12) 0.0046(11)
C6 0.0512(17) 0.0407(14) 0.0397(14) 0.0043(12) 0.0167(12) 0.0076(12)
C7 0.0490(17) 0.0335(13) 0.069(2) 0.0094(13) 0.0254(14) 0.0045(12)
C8 0.0472(18) 0.0425(16) 0.073(2) -0.0129(14) 0.0181(15) -0.0014(13)
C9 0.0524(18) 0.0545(17) 0.0462(16) -0.0082(14) 0.0087(13) 0.0048(14)
C10 0.0575(18) 0.0425(15) 0.0395(14) 0.0013(12) 0.0138(12) 0.0037(13)

loop_
_atom_type_symbol
_atom_type_description
_atom_type_scat_dispersion_real
_atom_type_scat_dispersion_imag
_atom_type_scat_source
C C 0.0033 0.0016 'International Tables Vol C Tables 4.2.6.8 and 6.1.1.4'
H H 0.0000 0.0000 'International Tables Vol C Tables 4.2.6.8 and 6.1.1.4'
O O 0.0106 0.0060 'International Tables Vol C Tables 4.2.6.8 and 6.1.1.4'
F F 0.0171 0.0103 'International Tables Vol C Tables 4.2.6.8 and 6.1.1.4'

loop_
_geom_angle_atom_site_label_1
_geom_angle_atom_site_label_2
_geom_angle_atom_site_label_3
_geom_angle
_geom_angle_site_symmetry_1
_geom_angle_site_symmetry_3
C1 O2 C4 116.1(2) . .
O1 C1 O2 122.5(2) . .
O1 C1 C2 128.5(3) . .
O2 C1 C2 109.1(2) . .
C3 C2 C1 126.7(3) . .
C3 C2 H2 116.6 . .
C1 C2 H2 116.6 . .
C2 C3 C3 126.6(3) . 3_575
C2 C3 H3 116.7 . .
C3 C3 H3 116.7 3_575 .
O2 C4 C5 107.8(2) . .
O2 C4 H4A 110.2 . .
C5 C4 H4A 110.2 . .
O2 C4 H4B 110.2 . .
C5 C4 H4B 110.2 . .
H4A C4 H4B 108.5 . .
C6 C5 C10 117.7(3) . .
C6 C5 C4 118.9(3) . .
C10 C5 C4 123.4(2) . .
F6 C6 C7 118.2(2) . .
F6 C6 C5 119.7(3) . .
C7 C6 C5 122.1(3) . .
F7 C7 C8 120.1(3) . .
F7 C7 C6 120.1(3) . .
C8 C7 C6 119.8(3) . .
F8 C8 C9 121.5(3) . .
F8 C8 C7 119.9(3) . .
C9 C8 C7 118.6(3) . .
F9 C9 C10 120.4(3) . .
F9 C9 C8 118.1(3) . .
C10 C9 C8 121.6(3) . .
C9 C10 C5 120.2(3) . .
C9 C10 H10 119.9 . .
C5 C10 H10 119.9 . .

loop_
_geom_bond_atom_site_label_1
_geom_bond_atom_site_label_2
_geom_bond_distance
_geom_bond_site_symmetry_2
F6 C6 1.345(3) .
F7 C7 1.335(3) .
F8 C8 1.337(4) .
F9 C9 1.350(4) .
O1 C1 1.202(3) .
O2 C1 1.356(3) .
O2 C4 1.437(3) .
C1 C2 1.474(4) .
C2 C3 1.332(4) .
C2 H2 0.9400 .
C3 C3 1.462(6) 3_575
C3 H3 0.9400 .
C4 C5 1.503(4) .
C4 H4A 0.9800 .
C4 H4B 0.9800 .
C5 C6 1.379(4) .
C5 C10 1.388(4) .
C6 C7 1.379(4) .
C7 C8 1.378(5) .
C8 C9 1.377(5) .
C9 C10 1.376(4) .
C10 H10 0.9400 .

loop_
_geom_torsion_atom_site_label_1
_geom_torsion_atom_site_label_2
_geom_torsion_atom_site_label_3
_geom_torsion_atom_site_label_4
_geom_torsion
_geom_torsion_site_symmetry_4
C4 O2 C1 O1 -0.2(4) .
C4 O2 C1 C2 -179.7(2) .
O1 C1 C2 C3 -0.9(5) .
O2 C1 C2 C3 178.5(3) .
C1 C2 C3 C3 0.4(6) 3_575
C1 O2 C4 C5 -179.7(2) .
O2 C4 C5 C6 167.3(2) .
O2 C4 C5 C10 -13.2(4) .
C10 C5 C6 F6 180.0(2) .
C4 C5 C6 F6 -0.5(4) .
C10 C5 C6 C7 -0.1(4) .
C4 C5 C6 C7 179.5(3) .
F6 C6 C7 F7 1.2(4) .
C5 C6 C7 F7 -178.8(3) .
F6 C6 C7 C8 -178.7(3) .
C5 C6 C7 C8 1.4(4) .
F7 C7 C8 F8 -0.8(4) .
C6 C7 C8 F8 179.1(3) .
F7 C7 C8 C9 178.8(3) .
C6 C7 C8 C9 -1.3(5) .
F8 C8 C9 F9 0.3(5) .
C7 C8 C9 F9 -179.3(3) .
F8 C8 C9 C10 179.6(3) .
C7 C8 C9 C10 0.0(5) .
F9 C9 C10 C5 -179.4(3) .
C8 C9 C10 C5 1.3(5) .
C6 C5 C10 C9 -1.2(4) .
C4 C5 C10 C9 179.2(3) .
